data_1529728
loop_
_publ_author_name
'Cartlidge, S.'
'Meier, W.M.'

_publ_section_title
;
 Solid state transformations of synthetic CHA and EAB-type zeolites in the
 sodium form
;
_journal_name_full Zeolites
_journal_page_first 218
_journal_page_last 225
_journal_volume 4
_journal_year 1984
_chemical_formula_sum 'Al7.2 H13.68 Na12.8 O54.84 Si16.8'
_chemical_name_systematic 'Na12.8 (Al7.2 Si16.8 O48) (H2 O)6.84'
_space_group_IT_number 12
_symmetry_space_group_name_Hall '-C 2y'
_symmetry_space_group_name_H-M 'C 1 2/m 1'
_cell_angle_alpha 90
_cell_angle_beta 142.5
_cell_angle_gamma 90
_cell_formula_units_Z 1
_cell_length_a 12.87
_cell_length_b 13.51
_cell_length_c 15.45
_cell_volume 1635.345
_citation_journal_id_ASTM ZEOLD3
_cod_data_source_file Cartlidge_ZEOLD3_1984_1050.cif
_cod_data_source_block H13.68Al7.2Na12.8O54.84Si16.8
_cod_original_formula_sum 'H13.68 Al7.2 Na12.8 O54.84 Si16.8'
_cod_database_code 1529728

loop_
_symmetry_equiv_pos_as_xyz
x,y,z
-x,y,-z
-x,-y,-z
x,-y,z
x+1/2,y+1/2,z
-x+1/2,y+1/2,-z
-x+1/2,-y+1/2,-z
x+1/2,-y+1/2,z

loop_
_atom_site_label
_atom_site_type_symbol
_atom_site_fract_x
_atom_site_fract_y
_atom_site_fract_z
_atom_site_occupancy
_atom_site_U_iso_or_equiv
O3 O-2 -0.021 0.326 0.157 1 0.0
Al2 Al+3 0.363 0.124 0.34 0.3 0.0
O1 O-2 0 0.282 0 1 0.0
Na1 Na+1 0.735 0.266 0.389 1.26 0.0
O5 O-2 0.197 0.199 0.25 1 0.0
O4 O-2 0.5 0.16 0.5 1 0.0
Si2 Si+4 0.363 0.124 0.34 0.7 0.0
O6 O-2 0.339 0 0.111 1 0.0
Al3 Al+3 0.34 0.115 0.131 0.3 0.0
O7 O-2 -0.155 0.153 0.035 1 0.0
O8 O-2 0.293 0 0.306 1 0.0
Al1 Al+3 0.001 0.237 0.101 0.3 0.0
O2 O-2 0.392 0.157 0.26 1 0.0
Si3 Si+4 0.34 0.115 0.131 0.7 0.0
O10 O-2 0.16 0 0.143 0.51 0.0
O9 O-2 -0.212 0 0.274 1.2 0.0
Si1 Si+4 0.001 0.237 0.101 0.7 0.0
Na2 Na+1 0.007 0 0.143 0.68 0.0
